data_2209274
loop_
_publ_author_name
'Li-Jun Xiao'
'Da-Qi Wang '

_publ_section_title Tetra-\m-benzoato-\k^8^<i>O</i>:<i>O</i>'-bis[(2-benzamidopyridine-\k<i>N</i>^1^)copper(II)]
_journal_coeditor_code OM2008
_journal_issue 6
_journal_name_full 'Acta Crystallographica Section E'
_journal_page_first m1268
_journal_page_last m1269
_journal_paper_doi 10.1107/S1600536806016783
_journal_volume 62
_journal_year 2006
_chemical_formula_iupac '[Cu2 (C7 H5 O2)4 (C12 H10 N2 O)2]'
_chemical_formula_moiety 'C52 H40 Cu2 N4 O10'
_chemical_formula_sum 'C52 H40 Cu2 N4 O10'
_chemical_formula_weight 1007.96
_chemical_name_systematic
;
Tetra-\m-benzoato-\k^8^O:O'-bis[(2-benzamidopyridine-\kN^1^)copper(II)]
;
_space_group_IT_number 2
_symmetry_cell_setting triclinic
_symmetry_space_group_name_Hall '-P 1'
_symmetry_space_group_name_H-M 'P -1'
_atom_sites_solution_hydrogens geom
_atom_sites_solution_primary direct
_atom_sites_solution_secondary difmap
_audit_creation_method SHELXL-97
_cell_angle_alpha 101.661(3)
_cell_angle_beta 94.736(3)
_cell_angle_gamma 92.709(4)
_cell_formula_units_Z 1
_cell_length_a 10.209(2)
_cell_length_b 10.730(2)
_cell_length_c 11.075(2)
_cell_measurement_reflns_used 1239
_cell_measurement_temperature 298(2)
_cell_measurement_theta_max 20.456
_cell_measurement_theta_min 2.623
_cell_volume 1181.5(4)
_computing_cell_refinement SMART
_computing_data_collection 'SMART (Siemens, 1996)'
_computing_data_reduction 'SAINT (Siemens, 1996)'
_computing_molecular_graphics 'SHELXTL (Sheldrick, 1997b)'
_computing_publication_material SHELXTL
_computing_structure_refinement 'SHELXL97 (Sheldrick, 1997a)'
_computing_structure_solution 'SHELXS97 (Sheldrick, 1997a)'
_diffrn_ambient_temperature 298(2)
_diffrn_measured_fraction_theta_full 0.990
_diffrn_measured_fraction_theta_max 0.990
_diffrn_measurement_device_type 'Siemens SMART 1000'
_diffrn_measurement_method '\f and \w'
_diffrn_radiation_monochromator graphite
_diffrn_radiation_source 'fine-focus sealed tube'
_diffrn_radiation_type MoK\a
_diffrn_radiation_wavelength 0.71073
_diffrn_reflns_av_R_equivalents 0.0351
_diffrn_reflns_av_sigmaI/netI 0.0858
_diffrn_reflns_limit_h_max 10
_diffrn_reflns_limit_h_min -12
_diffrn_reflns_limit_k_max 11
_diffrn_reflns_limit_k_min -12
_diffrn_reflns_limit_l_max 13
_diffrn_reflns_limit_l_min -12
_diffrn_reflns_number 6272
_diffrn_reflns_theta_full 25.01
_diffrn_reflns_theta_max 25.01
_diffrn_reflns_theta_min 1.89
_diffrn_standards_decay_% 0
_diffrn_standards_interval_count 0
_diffrn_standards_interval_time 0
_diffrn_standards_number 0
_exptl_absorpt_coefficient_mu 0.964
_exptl_absorpt_correction_T_max 0.8931
_exptl_absorpt_correction_T_min 0.7877
_exptl_absorpt_correction_type multi-scan
_exptl_absorpt_process_details '(SADABS; Sheldrick, 1996)'
_exptl_crystal_colour green
_exptl_crystal_density_diffrn 1.417
_exptl_crystal_density_method 'not measured'
_exptl_crystal_description block
_exptl_crystal_F_000 518
_exptl_crystal_size_max 0.26
_exptl_crystal_size_mid 0.21
_exptl_crystal_size_min 0.12
_refine_diff_density_max 0.479
_refine_diff_density_min -0.342
_refine_ls_extinction_method none
_refine_ls_goodness_of_fit_ref 1.009
_refine_ls_hydrogen_treatment constr
_refine_ls_matrix_type full
_refine_ls_number_parameters 307
_refine_ls_number_reflns 4112
_refine_ls_number_restraints 0
_refine_ls_restrained_S_all 1.009
_refine_ls_R_factor_all 0.1015
_refine_ls_R_factor_gt 0.0542
_refine_ls_shift/su_max 0.001
_refine_ls_shift/su_mean 0.000
_refine_ls_structure_factor_coef Fsqd
_refine_ls_weighting_details 'calc w=1/[\s^2^(Fo^2^)+(0.0463P)^2^] where P=(Fo^2^+2Fc^2^)/3'
_refine_ls_weighting_scheme calc
_refine_ls_wR_factor_gt 0.0999
_refine_ls_wR_factor_ref 0.1195
_reflns_number_gt 2543
_reflns_number_total 4112
_reflns_threshold_expression I>2\s(I)
_cod_data_source_file om2008.cif
_cod_data_source_block I
_cod_database_code 2209274

loop_
_symmetry_equiv_pos_as_xyz
'x, y, z'
'-x, -y, -z'

loop_
_atom_site_type_symbol
_atom_site_label
_atom_site_fract_x
_atom_site_fract_y
_atom_site_fract_z
_atom_site_U_iso_or_equiv
_atom_site_adp_type
_atom_site_calc_flag
_atom_site_refinement_flags
_atom_site_occupancy
Cu Cu1 0.96568(5) 0.61329(5) 0.48512(5) 0.0399(2) Uani d . 1
N N1 0.9006(4) 0.7911(3) 0.4353(3) 0.0449(10) Uani d . 1
N N2 0.7779(4) 0.8431(4) 0.5994(3) 0.0625(12) Uani d . 1
H H2 0.8058 0.7744 0.6181 0.075 Uiso calc R 1
O O1 0.9111(3) 0.5145(3) 0.3165(3) 0.0502(8) Uani d . 1
O O2 0.9680(3) 0.3218(3) 0.3412(3) 0.0505(8) Uani d . 1
O O3 0.8019(3) 0.5622(3) 0.5466(3) 0.0475(8) Uani d . 1
O O4 0.8557(3) 0.3657(3) 0.5613(3) 0.0522(8) Uani d . 1
O O5 0.6433(4) 1.0013(4) 0.6593(4) 0.0999(15) Uani d . 1
C C1 0.9217(4) 0.3977(4) 0.2770(4) 0.0405(11) Uani d . 1
C C2 0.8759(4) 0.3429(4) 0.1431(4) 0.0459(12) Uani d . 1
C C3 0.8362(6) 0.4217(6) 0.0673(5) 0.087(2) Uani d . 1
H H3 0.8370 0.5091 0.0977 0.104 Uiso calc R 1
C C4 0.7947(7) 0.3708(7) -0.0555(5) 0.110(3) Uani d . 1
H H4 0.7689 0.4250 -0.1076 0.132 Uiso calc R 1
C C5 0.7906(6) 0.2430(7) -0.1018(5) 0.092(2) Uani d . 1
H H5 0.7621 0.2096 -0.1845 0.111 Uiso calc R 1
C C6 0.8292(6) 0.1653(6) -0.0246(5) 0.0811(18) Uani d . 1
H H6 0.8258 0.0776 -0.0541 0.097 Uiso calc R 1
C C7 0.8734(5) 0.2158(5) 0.0971(4) 0.0632(14) Uani d . 1
H H7 0.9019 0.1619 0.1484 0.076 Uiso calc R 1
C C8 0.7772(4) 0.4538(4) 0.5704(4) 0.0391(11) Uani d . 1
C C9 0.6472(4) 0.4268(4) 0.6144(4) 0.0367(10) Uani d . 1
C C10 0.5632(5) 0.5226(5) 0.6498(4) 0.0571(14) Uani d . 1
H H10 0.5879 0.6058 0.6449 0.069 Uiso calc R 1
C C11 0.4446(5) 0.4968(5) 0.6918(5) 0.0675(15) Uani d . 1
H H11 0.3900 0.5625 0.7160 0.081 Uiso calc R 1
C C12 0.4065(5) 0.3750(6) 0.6984(5) 0.0715(16) Uani d . 1
H H12 0.3252 0.3574 0.7256 0.086 Uiso calc R 1
C C13 0.4879(5) 0.2784(6) 0.6647(5) 0.0750(17) Uani d . 1
H H13 0.4627 0.1955 0.6703 0.090 Uiso calc R 1
C C14 0.6067(5) 0.3050(5) 0.6228(4) 0.0575(14) Uani d . 1
H H14 0.6612 0.2390 0.5995 0.069 Uiso calc R 1
C C15 0.9463(5) 0.8151(5) 0.3327(5) 0.0612(14) Uani d . 1
H H15 0.9983 0.7558 0.2897 0.073 Uiso calc R 1
C C16 0.9218(6) 0.9204(5) 0.2868(5) 0.0835(19) Uani d . 1
H H16 0.9574 0.9337 0.2155 0.100 Uiso calc R 1
C C17 0.8430(7) 1.0069(6) 0.3487(6) 0.100(2) Uani d . 1
H H17 0.8246 1.0803 0.3197 0.120 Uiso calc R 1
C C18 0.7916(6) 0.9847(5) 0.4535(5) 0.086(2) Uani d . 1
H H18 0.7373 1.0418 0.4961 0.103 Uiso calc R 1
C C19 0.8226(5) 0.8745(4) 0.4943(4) 0.0531(13) Uani d . 1
C C20 0.6953(5) 0.9066(5) 0.6772(5) 0.0607(14) Uani d . 1
C C21 0.6720(5) 0.8516(5) 0.7873(5) 0.0631(15) Uani d . 1
C C22 0.5556(6) 0.8711(6) 0.8382(6) 0.098(2) Uani d . 1
H H22 0.4917 0.9156 0.8034 0.117 Uiso calc R 1
C C23 0.5342(9) 0.8233(9) 0.9428(9) 0.144(4) Uani d . 1
H H23 0.4551 0.8364 0.9780 0.173 Uiso calc R 1
C C24 0.6259(11) 0.7580(9) 0.9952(7) 0.147(4) Uani d . 1
H H24 0.6095 0.7256 1.0646 0.176 Uiso calc R 1
C C25 0.7418(9) 0.7406(7) 0.9447(6) 0.121(3) Uani d . 1
H H25 0.8059 0.6971 0.9806 0.145 Uiso calc R 1
C C26 0.7652(6) 0.7867(5) 0.8409(5) 0.0756(17) Uani d . 1
H H26 0.8449 0.7738 0.8067 0.091 Uiso calc R 1

loop_
_atom_site_aniso_label
_atom_site_aniso_U_11
_atom_site_aniso_U_22
_atom_site_aniso_U_33
_atom_site_aniso_U_12
_atom_site_aniso_U_13
_atom_site_aniso_U_23
Cu1 0.0451(4) 0.0348(3) 0.0419(3) 0.0069(2) 0.0075(2) 0.0102(2)
N1 0.052(3) 0.040(2) 0.045(2) 0.0046(19) 0.006(2) 0.0130(19)
N2 0.091(3) 0.045(3) 0.061(3) 0.034(2) 0.033(3) 0.017(2)
O1 0.062(2) 0.045(2) 0.0438(19) 0.0115(16) 0.0051(16) 0.0094(16)
O2 0.069(2) 0.0384(19) 0.0429(19) 0.0047(16) 0.0008(17) 0.0062(15)
O3 0.051(2) 0.0380(19) 0.058(2) 0.0071(15) 0.0162(16) 0.0151(16)
O4 0.047(2) 0.045(2) 0.070(2) 0.0097(16) 0.0180(17) 0.0172(17)
O5 0.132(4) 0.074(3) 0.108(3) 0.059(3) 0.042(3) 0.027(3)
C1 0.040(3) 0.041(3) 0.042(3) 0.003(2) 0.010(2) 0.009(2)
C2 0.049(3) 0.048(3) 0.037(3) 0.003(2) 0.005(2) 0.002(2)
C3 0.144(6) 0.064(4) 0.048(3) 0.022(4) -0.010(4) 0.009(3)
C4 0.179(8) 0.103(6) 0.044(4) 0.034(5) -0.022(4) 0.012(4)
C5 0.110(5) 0.114(6) 0.040(3) 0.010(4) -0.003(3) -0.012(4)
C6 0.102(5) 0.068(4) 0.058(4) -0.010(3) -0.003(4) -0.014(3)
C7 0.080(4) 0.058(4) 0.047(3) -0.001(3) -0.002(3) 0.005(3)
C8 0.040(3) 0.044(3) 0.031(2) 0.001(2) 0.004(2) 0.002(2)
C9 0.034(3) 0.039(3) 0.037(2) 0.000(2) -0.004(2) 0.010(2)
C10 0.051(3) 0.044(3) 0.076(4) 0.007(2) 0.015(3) 0.007(3)
C11 0.043(3) 0.070(4) 0.091(4) 0.012(3) 0.020(3) 0.012(3)
C12 0.043(3) 0.101(5) 0.077(4) -0.003(3) 0.013(3) 0.035(4)
C13 0.049(4) 0.074(4) 0.112(5) -0.002(3) 0.021(3) 0.042(4)
C14 0.049(3) 0.055(3) 0.073(4) 0.010(3) 0.017(3) 0.021(3)
C15 0.079(4) 0.048(3) 0.063(4) 0.012(3) 0.018(3) 0.020(3)
C16 0.118(5) 0.069(4) 0.080(4) 0.015(4) 0.031(4) 0.045(4)
C17 0.153(7) 0.066(4) 0.100(5) 0.039(4) 0.035(5) 0.047(4)
C18 0.137(6) 0.044(3) 0.090(4) 0.038(4) 0.034(4) 0.026(3)
C19 0.070(4) 0.036(3) 0.056(3) 0.008(2) 0.011(3) 0.012(2)
C20 0.075(4) 0.043(3) 0.065(4) 0.017(3) 0.015(3) 0.006(3)
C21 0.070(4) 0.052(3) 0.066(4) 0.011(3) 0.022(3) 0.000(3)
C22 0.087(5) 0.118(6) 0.095(5) 0.029(4) 0.047(4) 0.018(4)
C23 0.163(9) 0.140(8) 0.153(8) 0.037(6) 0.113(7) 0.042(6)
C24 0.216(11) 0.150(8) 0.099(6) 0.041(8) 0.093(7) 0.046(6)
C25 0.179(9) 0.126(7) 0.071(5) 0.039(6) 0.035(5) 0.039(5)
C26 0.087(5) 0.080(4) 0.065(4) 0.019(4) 0.023(3) 0.017(3)

loop_
_atom_type_symbol
_atom_type_description
_atom_type_scat_dispersion_real
_atom_type_scat_dispersion_imag
_atom_type_scat_source
C C 0.0033 0.0016 'International Tables Vol C Tables 4.2.6.8 and 6.1.1.4'
H H 0.0000 0.0000 'International Tables Vol C Tables 4.2.6.8 and 6.1.1.4'
O O 0.0106 0.0060 'International Tables Vol C Tables 4.2.6.8 and 6.1.1.4'
Cu Cu 0.3201 1.2651 'International Tables Vol C Tables 4.2.6.8 and 6.1.1.4'
N N 0.0061 0.0033 'International Tables Vol C Tables 4.2.6.8 and 6.1.1.4'

loop_
_geom_angle_atom_site_label_1
_geom_angle_atom_site_label_2
_geom_angle_atom_site_label_3
_geom_angle_site_symmetry_1
_geom_angle_site_symmetry_3
_geom_angle
_geom_angle_publ_flag
O4 Cu1 O3 2_766 . 167.60(11) ?
O4 Cu1 O2 2_766 2_766 89.11(12) ?
O3 Cu1 O2 . 2_766 86.80(12) ?
O4 Cu1 O1 2_766 . 89.47(13) ?
O3 Cu1 O1 . . 92.16(13) ?
O2 Cu1 O1 2_766 . 168.30(11) ?
O4 Cu1 N1 2_766 . 95.03(13) y
O3 Cu1 N1 . . 97.21(13) y
O2 Cu1 N1 2_766 . 99.97(13) y
O1 Cu1 N1 . . 91.72(12) y
O4 Cu1 Cu1 2_766 2_766 84.71(9) y
O3 Cu1 Cu1 . 2_766 83.41(8) y
O2 Cu1 Cu1 2_766 2_766 87.35(9) y
O1 Cu1 Cu1 . 2_766 80.95(9) y
N1 Cu1 Cu1 . 2_766 172.67(10) y
C15 N1 C19 . . 117.6(4) ?
C15 N1 Cu1 . . 114.1(3) ?
C19 N1 Cu1 . . 128.3(3) ?
C20 N2 C19 . . 128.5(4) ?
C20 N2 H2 . . 115.8 ?
C19 N2 H2 . . 115.8 ?
C1 O1 Cu1 . . 127.0(3) ?
C1 O2 Cu1 . 2_766 119.7(3) ?
C8 O3 Cu1 . . 124.1(3) ?
C8 O4 Cu1 . 2_766 122.7(3) ?
O1 C1 O2 . . 125.0(4) ?
O1 C1 C2 . . 117.7(4) ?
O2 C1 C2 . . 117.3(4) ?
C7 C2 C3 . . 119.4(5) ?
C7 C2 C1 . . 120.8(4) ?
C3 C2 C1 . . 119.8(4) ?
C2 C3 C4 . . 119.5(5) ?
C2 C3 H3 . . 120.3 ?
C4 C3 H3 . . 120.3 ?
C5 C4 C3 . . 121.4(6) ?
C5 C4 H4 . . 119.3 ?
C3 C4 H4 . . 119.3 ?
C6 C5 C4 . . 118.5(5) ?
C6 C5 H5 . . 120.7 ?
C4 C5 H5 . . 120.7 ?
C5 C6 C7 . . 120.3(6) ?
C5 C6 H6 . . 119.8 ?
C7 C6 H6 . . 119.8 ?
C2 C7 C6 . . 120.9(5) ?
C2 C7 H7 . . 119.5 ?
C6 C7 H7 . . 119.5 ?
O3 C8 O4 . . 124.9(4) ?
O3 C8 C9 . . 118.5(4) ?
O4 C8 C9 . . 116.7(4) ?
C14 C9 C10 . . 117.5(4) ?
C14 C9 C8 . . 120.8(4) ?
C10 C9 C8 . . 121.7(4) ?
C11 C10 C9 . . 121.1(5) ?
C11 C10 H10 . . 119.4 ?
C9 C10 H10 . . 119.4 ?
C12 C11 C10 . . 120.1(5) ?
C12 C11 H11 . . 119.9 ?
C10 C11 H11 . . 119.9 ?
C11 C12 C13 . . 120.0(5) ?
C11 C12 H12 . . 120.0 ?
C13 C12 H12 . . 120.0 ?
C12 C13 C14 . . 119.6(5) ?
C12 C13 H13 . . 120.2 ?
C14 C13 H13 . . 120.2 ?
C13 C14 C9 . . 121.6(4) ?
C13 C14 H14 . . 119.2 ?
C9 C14 H14 . . 119.2 ?
N1 C15 C16 . . 124.1(5) ?
N1 C15 H15 . . 118.0 ?
C16 C15 H15 . . 118.0 ?
C15 C16 C17 . . 118.1(5) ?
C15 C16 H16 . . 121.0 ?
C17 C16 H16 . . 121.0 ?
C18 C17 C16 . . 119.7(5) ?
C18 C17 H17 . . 120.2 ?
C16 C17 H17 . . 120.2 ?
C17 C18 C19 . . 118.3(5) ?
C17 C18 H18 . . 120.9 ?
C19 C18 H18 . . 120.9 ?
N1 C19 N2 . . 114.5(4) ?
N1 C19 C18 . . 122.2(5) ?
N2 C19 C18 . . 123.4(4) ?
O5 C20 N2 . . 123.1(5) ?
O5 C20 C21 . . 121.5(4) ?
N2 C20 C21 . . 115.4(4) ?
C22 C21 C26 . . 119.5(6) ?
C22 C21 C20 . . 118.3(5) ?
C26 C21 C20 . . 122.1(5) ?
C21 C22 C23 . . 118.8(7) ?
C21 C22 H22 . . 120.6 ?
C23 C22 H22 . . 120.6 ?
C24 C23 C22 . . 121.7(7) ?
C24 C23 H23 . . 119.2 ?
C22 C23 H23 . . 119.2 ?
C25 C24 C23 . . 119.0(8) ?
C25 C24 H24 . . 120.5 ?
C23 C24 H24 . . 120.5 ?
C24 C25 C26 . . 120.5(7) ?
C24 C25 H25 . . 119.8 ?
C26 C25 H25 . . 119.8 ?
C21 C26 C25 . . 120.5(6) ?
C21 C26 H26 . . 119.7 ?
C25 C26 H26 . . 119.7 ?

loop_
_geom_bond_atom_site_label_1
_geom_bond_atom_site_label_2
_geom_bond_site_symmetry_2
_geom_bond_distance
_geom_bond_publ_flag
Cu1 O4 2_766 1.950(3) y
Cu1 O3 . 1.952(3) y
Cu1 O2 2_766 1.961(3) y
Cu1 O1 . 1.973(3) y
Cu1 N1 . 2.208(3) y
Cu1 Cu1 2_766 2.6377(11) y
N1 C15 . 1.330(5) ?
N1 C19 . 1.333(5) ?
N2 C20 . 1.362(5) ?
N2 C19 . 1.382(5) ?
N2 H2 . 0.8600 ?
O1 C1 . 1.254(5) ?
O2 C1 . 1.267(5) ?
O2 Cu1 2_766 1.961(3) ?
O3 C8 . 1.262(5) ?
O4 C8 . 1.262(5) ?
O4 Cu1 2_766 1.950(3) ?
O5 C20 . 1.211(5) ?
C1 C2 . 1.507(6) ?
C2 C7 . 1.354(6) ?
C2 C3 . 1.359(6) ?
C3 C4 . 1.382(7) ?
C3 H3 . 0.9300 ?
C4 C5 . 1.360(8) ?
C4 H4 . 0.9300 ?
C5 C6 . 1.359(8) ?
C5 H5 . 0.9300 ?
C6 C7 . 1.376(6) ?
C6 H6 . 0.9300 ?
C7 H7 . 0.9300 ?
C8 C9 . 1.487(6) ?
C9 C14 . 1.376(6) ?
C9 C10 . 1.386(5) ?
C10 C11 . 1.368(6) ?
C10 H10 . 0.9300 ?
C11 C12 . 1.364(7) ?
C11 H11 . 0.9300 ?
C12 C13 . 1.371(7) ?
C12 H12 . 0.9300 ?
C13 C14 . 1.371(6) ?
C13 H13 . 0.9300 ?
C14 H14 . 0.9300 ?
C15 C16 . 1.355(6) ?
C15 H15 . 0.9300 ?
C16 C17 . 1.372(7) ?
C16 H16 . 0.9300 ?
C17 C18 . 1.371(7) ?
C17 H17 . 0.9300 ?
C18 C19 . 1.389(6) ?
C18 H18 . 0.9300 ?
C20 C21 . 1.489(7) ?
C21 C22 . 1.364(7) ?
C21 C26 . 1.371(7) ?
C22 C23 . 1.387(9) ?
C22 H22 . 0.9300 ?
C23 C24 . 1.357(10) ?
C23 H23 . 0.9300 ?
C24 C25 . 1.354(9) ?
C24 H24 . 0.9300 ?
C25 C26 . 1.374(7) ?
C25 H25 . 0.9300 ?
C26 H26 . 0.9300 ?

loop_
_geom_torsion_atom_site_label_1
_geom_torsion_atom_site_label_2
_geom_torsion_atom_site_label_3
_geom_torsion_atom_site_label_4
_geom_torsion
_geom_torsion_publ_flag
N1 C19 N2 C20 -178.3(5) y
C19 N2 C20 O5 3.6(9) y
C19 N2 C20 C21 -176.6(5) ?
N2 C20 C21 C22 -152.4(5) y
O5 C20 C21 C22 27.5(8) y
